data_4106859
loop_
_publ_author_name
'David C. Leitch'
'Rachel H. Platel'
'Laurel L. Schafer'

_publ_section_title
;
 Mechanistic Elucidation of Intramolecular Aminoalkene Hydroamination
 Catalyzed by a Tethered Bis(ureate) Complex: Evidence for Proton-Assisted
 C-N Bond Formation at Zirconium
;
_journal_name_full 'Journal of the American Chemical Society'
_journal_page_first 15453
_journal_page_last 15463
_journal_paper_doi 10.1021/ja202448b
_journal_volume 133
_journal_year 2011
_chemical_formula_moiety 'C23 H51 Cl N6 O2 Zr'
_chemical_formula_sum 'C23 H51 Cl N6 O2 Zr'
_chemical_formula_weight 570.37
_chemical_name_systematic
;
 ?
;
_space_group_IT_number 2
_symmetry_cell_setting triclinic
_symmetry_space_group_name_Hall '-P 1'
_symmetry_space_group_name_H-M 'P -1'
_atom_sites_solution_hydrogens geom
_atom_sites_solution_primary direct
_atom_sites_solution_secondary difmap
_audit_creation_method SHELXL-97
_cell_angle_alpha 73.031(3)
_cell_angle_beta 84.601(4)
_cell_angle_gamma 75.168(3)
_cell_formula_units_Z 2
_cell_length_a 11.0282(9)
_cell_length_b 11.7606(9)
_cell_length_c 12.5485(11)
_cell_measurement_temperature 103(2)
_cell_measurement_theta_max 27.5605
_cell_measurement_theta_min 2.328
_cell_volume 1504.5(2)
_computing_structure_refinement 'SHELXL-97 (Sheldrick, 1997)'
_diffrn_ambient_temperature 103(2)
_diffrn_measured_fraction_theta_full 0.983
_diffrn_measured_fraction_theta_max 0.983
_diffrn_measurement_device_type 'Brucker X8 APEX II'
_diffrn_measurement_method 'area detector'
_diffrn_radiation_monochromator graphite
_diffrn_radiation_source 'fine-focus sealed tube'
_diffrn_radiation_type MoK\a
_diffrn_radiation_wavelength 0.71073
_diffrn_reflns_av_R_equivalents 0.0368
_diffrn_reflns_av_sigmaI/netI 0.0350
_diffrn_reflns_limit_h_max 14
_diffrn_reflns_limit_h_min -14
_diffrn_reflns_limit_k_max 15
_diffrn_reflns_limit_k_min -15
_diffrn_reflns_limit_l_max 16
_diffrn_reflns_limit_l_min -16
_diffrn_reflns_number 24498
_diffrn_reflns_theta_full 27.58
_diffrn_reflns_theta_max 27.58
_diffrn_reflns_theta_min 1.70
_exptl_absorpt_coefficient_mu 0.477
_exptl_absorpt_correction_T_max 0.8667
_exptl_absorpt_correction_T_min 0.6147
_exptl_absorpt_correction_type multi-scan
_exptl_crystal_colour Colorless
_exptl_crystal_density_diffrn 1.197
_exptl_crystal_description Prism
_exptl_crystal_F_000 580
_exptl_crystal_size_max 0.4
_exptl_crystal_size_mid 0.3
_exptl_crystal_size_min 0.3
_refine_diff_density_max 0.963
_refine_diff_density_min -0.552
_refine_diff_density_rms 0.066
_refine_ls_extinction_method none
_refine_ls_goodness_of_fit_ref 1.064
_refine_ls_hydrogen_treatment constr
_refine_ls_matrix_type full
_refine_ls_number_parameters 316
_refine_ls_number_reflns 6857
_refine_ls_number_restraints 0
_refine_ls_restrained_S_all 1.064
_refine_ls_R_factor_all 0.0384
_refine_ls_R_factor_gt 0.0317
_refine_ls_shift/su_max 0.007
_refine_ls_shift/su_mean 0.000
_refine_ls_structure_factor_coef Fsqd
_refine_ls_weighting_details 'calc w=1/[\s^2^(Fo^2^)+(0.0309P)^2^+1.3477P] where P=(Fo^2^+2Fc^2^)/3'
_refine_ls_weighting_scheme calc
_refine_ls_wR_factor_gt 0.0794
_refine_ls_wR_factor_ref 0.0825
_reflns_number_gt 6095
_reflns_number_total 6857
_reflns_threshold_expression >2sigma(I)
_cod_data_source_file ja202448b_si_002_4.cif
_cod_data_source_block ls211_0m
_cod_original_cell_volume 1504.5(3)
_cod_database_code 4106859

loop_
_symmetry_equiv_pos_as_xyz
'x, y, z'
'-x, -y, -z'

loop_
_atom_site_label
_atom_site_type_symbol
_atom_site_fract_x
_atom_site_fract_y
_atom_site_fract_z
_atom_site_U_iso_or_equiv
_atom_site_adp_type
_atom_site_occupancy
_atom_site_symmetry_multiplicity
_atom_site_calc_flag
_atom_site_refinement_flags
Zr01 Zr 0.192203(16) 0.061063(17) 0.253825(15) 0.01683(6) Uani 1 1 d .
Cl1 Cl 0.20500(5) 0.02115(6) 0.46762(4) 0.03168(13) Uani 1 1 d .
O2 O 0.04123(12) 0.22496(13) 0.24449(12) 0.0225(3) Uani 1 1 d .
O1 O 0.29399(12) -0.13011(13) 0.28362(12) 0.0213(3) Uani 1 1 d .
N2 N 0.49880(15) -0.20168(15) 0.33243(14) 0.0202(3) Uani 1 1 d .
N5 N 0.15776(16) 0.06295(16) 0.08577(17) 0.0290(4) Uani 1 1 d .
N3 N 0.23544(15) 0.24080(16) 0.21931(15) 0.0231(4) Uani 1 1 d .
N4 N 0.06598(15) 0.41299(15) 0.23876(14) 0.0208(3) Uani 1 1 d .
N6 N 0.01141(15) -0.01841(16) 0.32169(15) 0.0202(3) Uani 1 1 d .
N1 N 0.39810(15) 0.01177(15) 0.24653(14) 0.0213(4) Uani 1 1 d .
C8 C 0.49605(18) 0.07832(19) 0.2263(2) 0.0274(5) Uani 1 1 d .
H8A H 0.5707 0.0316 0.1972 0.033 Uiso 1 1 calc R
H8B H 0.5171 0.0875 0.2961 0.033 Uiso 1 1 calc R
C13 C 0.11707(18) 0.29712(19) 0.23369(17) 0.0209(4) Uani 1 1 d .
C5 C 0.48309(18) -0.32822(19) 0.36127(17) 0.0224(4) Uani 1 1 d .
H5 H 0.5637 -0.3814 0.3908 0.027 Uiso 1 1 calc R
C11 C 0.5670(2) 0.2648(2) 0.1259(3) 0.0472(7) Uani 1 1 d .
H11A H 0.6368 0.2165 0.0943 0.071 Uiso 1 1 calc R
H11B H 0.5900 0.2689 0.1963 0.071 Uiso 1 1 calc R
H11C H 0.5443 0.3460 0.0763 0.071 Uiso 1 1 calc R
C20 C 0.0849(3) 0.1621(3) 0.0144(2) 0.0433(6) Uani 1 1 d .
H20A H 0.1364 0.1990 -0.0447 0.065 Uiso 1 1 calc R
H20B H 0.0437 0.2206 0.0540 0.065 Uiso 1 1 calc R
H20C H 0.0230 0.1368 -0.0162 0.065 Uiso 1 1 calc R
C14 C 0.14030(19) 0.49068(19) 0.26200(18) 0.0238(4) Uani 1 1 d .
H14 H 0.2277 0.4433 0.2691 0.029 Uiso 1 1 calc R
C10 C 0.34709(19) 0.2890(2) 0.1927(2) 0.0277(5) Uani 1 1 d .
H10A H 0.3755 0.2982 0.2598 0.033 Uiso 1 1 calc R
H10B H 0.3257 0.3695 0.1397 0.033 Uiso 1 1 calc R
C9 C 0.4549(2) 0.2057(2) 0.1430(2) 0.0316(5) Uani 1 1 d .
C22 C -0.0934(2) 0.0239(2) 0.24344(19) 0.0300(5) Uani 1 1 d .
H22A H -0.0714 -0.0141 0.1839 0.045 Uiso 1 1 calc R
H22B H -0.1099 0.1112 0.2134 0.045 Uiso 1 1 calc R
H22C H -0.1670 0.0019 0.2822 0.045 Uiso 1 1 calc R
C2 C 0.6135(2) -0.1868(2) 0.3718(2) 0.0348(6) Uani 1 1 d .
H2 H 0.6072 -0.0987 0.3543 0.042 Uiso 1 1 calc R
C1 C 0.40293(18) -0.10637(18) 0.28725(16) 0.0196(4) Uani 1 1 d .
C17 C -0.07256(18) 0.46114(19) 0.23708(17) 0.0221(4) Uani 1 1 d .
H17 H -0.0878 0.5467 0.2380 0.027 Uiso 1 1 calc R
C19 C -0.1406(2) 0.3978(2) 0.34045(19) 0.0292(5) Uani 1 1 d .
H19A H -0.1370 0.3158 0.3391 0.044 Uiso 1 1 calc R
H19B H -0.2266 0.4424 0.3409 0.044 Uiso 1 1 calc R
H19C H -0.1009 0.3953 0.4062 0.044 Uiso 1 1 calc R
C18 C -0.1292(2) 0.4641(2) 0.12969(19) 0.0294(5) Uani 1 1 d .
H18A H -0.0881 0.5093 0.0669 0.044 Uiso 1 1 calc R
H18B H -0.2171 0.5029 0.1294 0.044 Uiso 1 1 calc R
H18C H -0.1180 0.3819 0.1252 0.044 Uiso 1 1 calc R
C16 C 0.1006(2) 0.5203(2) 0.3725(2) 0.0335(5) Uani 1 1 d .
H16A H 0.0168 0.5711 0.3671 0.050 Uiso 1 1 calc R
H16B H 0.1568 0.5627 0.3892 0.050 Uiso 1 1 calc R
H16C H 0.1032 0.4457 0.4307 0.050 Uiso 1 1 calc R
C23 C 0.0383(2) -0.1517(2) 0.3703(2) 0.0317(5) Uani 1 1 d .
H23A H -0.0368 -0.1746 0.4046 0.047 Uiso 1 1 calc R
H23B H 0.1018 -0.1763 0.4253 0.047 Uiso 1 1 calc R
H23C H 0.0674 -0.1916 0.3127 0.047 Uiso 1 1 calc R
C7 C 0.3857(2) -0.3552(2) 0.4543(2) 0.0381(6) Uani 1 1 d .
H7A H 0.4062 -0.3356 0.5184 0.057 Uiso 1 1 calc R
H7B H 0.3857 -0.4404 0.4737 0.057 Uiso 1 1 calc R
H7C H 0.3041 -0.3065 0.4291 0.057 Uiso 1 1 calc R
C15 C 0.1366(2) 0.6055(2) 0.1657(2) 0.0335(5) Uani 1 1 d .
H15A H 0.1687 0.5827 0.0991 0.050 Uiso 1 1 calc R
H15B H 0.1871 0.6531 0.1826 0.050 Uiso 1 1 calc R
H15C H 0.0516 0.6530 0.1547 0.050 Uiso 1 1 calc R
C12 C 0.4179(2) 0.1969(2) 0.0325(2) 0.0393(6) Uani 1 1 d .
H12A H 0.3964 0.2773 -0.0186 0.059 Uiso 1 1 calc R
H12B H 0.3470 0.1611 0.0441 0.059 Uiso 1 1 calc R
H12C H 0.4870 0.1466 0.0021 0.059 Uiso 1 1 calc R
C21 C 0.2220(3) -0.0323(3) 0.0396(2) 0.0488(7) Uani 1 1 d .
H21A H 0.1624 -0.0654 0.0147 0.073 Uiso 1 1 calc R
H21B H 0.2741 -0.0956 0.0950 0.073 Uiso 1 1 calc R
H21C H 0.2734 -0.0007 -0.0225 0.073 Uiso 1 1 calc R
C3 C 0.7278(2) -0.2404(3) 0.3084(4) 0.0662(11) Uani 1 1 d .
H3A H 0.7368 -0.3270 0.3236 0.099 Uiso 1 1 calc R
H3B H 0.8015 -0.2257 0.3318 0.099 Uiso 1 1 calc R
H3C H 0.7173 -0.2023 0.2299 0.099 Uiso 1 1 calc R
C6 C 0.4608(2) -0.3649(2) 0.2594(2) 0.0370(6) Uani 1 1 d .
H6A H 0.3818 -0.3164 0.2278 0.055 Uiso 1 1 calc R
H6B H 0.4596 -0.4500 0.2810 0.055 Uiso 1 1 calc R
H6C H 0.5269 -0.3516 0.2052 0.055 Uiso 1 1 calc R
C4 C 0.6240(4) -0.2386(3) 0.4978(3) 0.0650(10) Uani 1 1 d .
H4A H 0.5492 -0.2023 0.5331 0.098 Uiso 1 1 calc R
H4B H 0.6952 -0.2204 0.5219 0.098 Uiso 1 1 calc R
H4C H 0.6343 -0.3257 0.5177 0.098 Uiso 1 1 calc R
H99 H -0.012(2) 0.011(2) 0.375(2) 0.023(6) Uiso 1 1 d .

loop_
_atom_site_aniso_label
_atom_site_aniso_U_11
_atom_site_aniso_U_22
_atom_site_aniso_U_33
_atom_site_aniso_U_23
_atom_site_aniso_U_13
_atom_site_aniso_U_12
Zr01 0.01434(9) 0.01564(10) 0.01925(10) -0.00530(7) 0.00106(6) -0.00138(7)
Cl1 0.0284(3) 0.0484(4) 0.0236(2) -0.0135(2) 0.0023(2) -0.0158(2)
O2 0.0166(6) 0.0191(7) 0.0317(8) -0.0091(6) 0.0035(6) -0.0033(5)
O1 0.0161(6) 0.0183(7) 0.0276(7) -0.0046(6) -0.0013(5) -0.0025(5)
N2 0.0162(8) 0.0160(8) 0.0262(9) -0.0038(7) -0.0001(6) -0.0027(6)
N5 0.0179(8) 0.0154(9) 0.0490(12) -0.0115(8) 0.0175(8) 0.0009(7)
N3 0.0173(8) 0.0173(9) 0.0324(9) -0.0057(7) 0.0042(7) -0.0030(7)
N4 0.0162(8) 0.0167(9) 0.0288(9) -0.0077(7) 0.0012(6) -0.0017(6)
N6 0.0185(8) 0.0195(9) 0.0233(9) -0.0072(7) -0.0008(6) -0.0043(7)
N1 0.0165(8) 0.0168(9) 0.0273(9) -0.0039(7) 0.0023(6) -0.0018(6)
C8 0.0151(9) 0.0194(11) 0.0432(13) -0.0048(9) 0.0047(8) -0.0028(8)
C13 0.0197(9) 0.0182(10) 0.0226(10) -0.0053(8) 0.0013(7) -0.0017(8)
C5 0.0171(9) 0.0168(10) 0.0289(11) -0.0011(8) 0.0003(8) -0.0028(8)
C11 0.0238(11) 0.0242(13) 0.082(2) -0.0014(13) 0.0162(12) -0.0063(10)
C20 0.0455(15) 0.0481(17) 0.0308(13) -0.0123(12) 0.0012(11) -0.0005(12)
C14 0.0212(10) 0.0199(11) 0.0310(11) -0.0090(9) -0.0030(8) -0.0029(8)
C10 0.0190(10) 0.0174(11) 0.0423(13) -0.0034(9) 0.0064(9) -0.0048(8)
C9 0.0190(10) 0.0195(11) 0.0477(14) -0.0014(10) 0.0099(9) -0.0022(8)
C22 0.0240(10) 0.0362(13) 0.0307(11) -0.0066(10) -0.0047(9) -0.0104(9)
C2 0.0251(11) 0.0195(11) 0.0594(16) -0.0072(11) -0.0173(10) -0.0034(9)
C1 0.0172(9) 0.0204(10) 0.0201(9) -0.0074(8) 0.0021(7) -0.0014(8)
C17 0.0176(9) 0.0172(10) 0.0295(10) -0.0082(8) 0.0030(8) 0.0004(7)
C19 0.0261(11) 0.0256(12) 0.0334(12) -0.0091(9) 0.0099(9) -0.0046(9)
C18 0.0220(10) 0.0298(12) 0.0329(12) -0.0069(9) -0.0024(8) -0.0014(9)
C16 0.0374(13) 0.0314(13) 0.0334(12) -0.0143(10) -0.0072(10) -0.0030(10)
C23 0.0239(10) 0.0206(11) 0.0479(14) -0.0052(10) 0.0027(9) -0.0069(9)
C7 0.0245(11) 0.0301(13) 0.0441(14) 0.0080(11) 0.0075(10) -0.0033(10)
C15 0.0346(12) 0.0263(12) 0.0403(13) -0.0053(10) -0.0019(10) -0.0129(10)
C12 0.0336(12) 0.0284(13) 0.0390(13) 0.0026(10) 0.0148(10) 0.0025(10)
C21 0.0559(17) 0.0475(17) 0.0363(14) -0.0180(13) -0.0082(12) 0.0091(14)
C3 0.0178(12) 0.0315(16) 0.146(4) -0.0211(18) 0.0073(16) -0.0069(11)
C6 0.0435(14) 0.0232(12) 0.0437(14) -0.0092(10) -0.0089(11) -0.0045(10)
C4 0.092(3) 0.0395(17) 0.066(2) -0.0049(15) -0.055(2) -0.0137(16)

loop_
_atom_type_symbol
_atom_type_description
_atom_type_scat_dispersion_real
_atom_type_scat_dispersion_imag
_atom_type_scat_source
C C 0.0033 0.0016 'International Tables Vol C Tables 4.2.6.8 and 6.1.1.4'
H H 0.0000 0.0000 'International Tables Vol C Tables 4.2.6.8 and 6.1.1.4'
N N 0.0061 0.0033 'International Tables Vol C Tables 4.2.6.8 and 6.1.1.4'
O O 0.0106 0.0060 'International Tables Vol C Tables 4.2.6.8 and 6.1.1.4'
Cl Cl 0.1484 0.1585 'International Tables Vol C Tables 4.2.6.8 and 6.1.1.4'
Zr Zr -2.9673 0.5597 'International Tables Vol C Tables 4.2.6.8 and 6.1.1.4'

loop_
_geom_angle_atom_site_label_1
_geom_angle_atom_site_label_2
_geom_angle_atom_site_label_3
_geom_angle
N5 Zr01 O1 88.66(6)
N5 Zr01 O2 91.54(6)
O1 Zr01 O2 161.76(5)
N5 Zr01 N1 98.50(6)
O1 Zr01 N1 59.73(6)
O2 Zr01 N1 138.04(6)
N5 Zr01 N3 99.74(7)
O1 Zr01 N3 138.03(6)
O2 Zr01 N3 59.79(6)
N1 Zr01 N3 78.33(6)
N5 Zr01 N6 90.37(6)
O1 Zr01 N6 85.39(6)
O2 Zr01 N6 76.37(6)
N1 Zr01 N6 143.53(6)
N3 Zr01 N6 135.03(6)
N5 Zr01 Cl1 167.10(5)
O1 Zr01 Cl1 85.16(4)
O2 Zr01 Cl1 90.82(4)
N1 Zr01 Cl1 88.15(5)
N3 Zr01 Cl1 92.40(5)
N6 Zr01 Cl1 77.87(4)
N5 Zr01 C1 98.81(6)
O1 Zr01 C1 30.03(6)
O2 Zr01 C1 165.55(6)
N1 Zr01 C1 30.39(6)
N3 Zr01 C1 108.16(6)
N6 Zr01 C1 113.39(6)
Cl1 Zr01 C1 81.34(4)
N5 Zr01 C13 99.10(6)
O1 Zr01 C13 166.82(6)
O2 Zr01 C13 29.77(6)
N1 Zr01 C13 108.28(6)
N3 Zr01 C13 30.24(6)
N6 Zr01 C13 105.06(6)
Cl1 Zr01 C13 89.18(5)
C1 Zr01 C13 137.17(6)
C13 O2 Zr01 94.35(11)
C1 O1 Zr01 93.50(11)
C1 N2 C2 123.28(17)
C1 N2 C5 120.00(16)
C2 N2 C5 116.00(16)
C20 N5 C21 115.8(2)
C20 N5 Zr01 122.05(16)
C21 N5 Zr01 121.68(16)
C13 N3 C10 130.18(18)
C13 N3 Zr01 93.21(12)
C10 N3 Zr01 136.60(13)
C13 N4 C14 122.73(16)
C13 N4 C17 120.16(16)
C14 N4 C17 116.55(16)
C23 N6 C22 110.94(17)
C23 N6 Zr01 114.81(12)
C22 N6 Zr01 115.23(13)
C1 N1 C8 131.14(17)
C1 N1 Zr01 92.44(12)
C8 N1 Zr01 135.54(13)
N1 C8 C9 111.69(17)
O2 C13 N3 111.88(18)
O2 C13 N4 117.60(17)
N3 C13 N4 130.53(19)
O2 C13 Zr01 55.88(10)
N3 C13 Zr01 56.55(11)
N4 C13 Zr01 170.26(14)
N2 C5 C6 112.43(17)
N2 C5 C7 113.69(18)
C6 C5 C7 112.2(2)
N4 C14 C15 111.43(17)
N4 C14 C16 111.62(18)
C15 C14 C16 112.14(19)
N3 C10 C9 112.57(18)
C12 C9 C11 110.3(2)
C12 C9 C8 111.5(2)
C11 C9 C8 106.71(19)
C12 C9 C10 110.86(19)
C11 C9 C10 106.2(2)
C8 C9 C10 110.98(18)
N2 C2 C3 110.3(2)
N2 C2 C4 111.4(2)
C3 C2 C4 113.2(3)
O1 C1 N1 111.82(17)
O1 C1 N2 117.36(18)
N1 C1 N2 130.80(18)
O1 C1 Zr01 56.47(9)
N1 C1 Zr01 57.17(10)
N2 C1 Zr01 164.61(14)
N4 C17 C18 112.55(16)
N4 C17 C19 113.69(17)
C18 C17 C19 111.83(18)

loop_
_geom_bond_atom_site_label_1
_geom_bond_atom_site_label_2
_geom_bond_distance
Zr01 N5 2.170(2)
Zr01 O1 2.1797(14)
Zr01 O2 2.1825(14)
Zr01 N1 2.1951(16)
Zr01 N3 2.1968(17)
Zr01 N6 2.3967(17)
Zr01 Cl1 2.5962(6)
Zr01 C1 2.6101(19)
Zr01 C13 2.629(2)
O2 C13 1.309(2)
O1 C1 1.309(2)
N2 C1 1.353(3)
N2 C2 1.469(3)
N2 C5 1.477(3)
N5 C20 1.362(3)
N5 C21 1.410(3)
N3 C13 1.326(3)
N3 C10 1.456(3)
N4 C13 1.352(3)
N4 C14 1.475(3)
N4 C17 1.487(2)
N6 C23 1.469(3)
N6 C22 1.477(3)
N1 C1 1.322(3)
N1 C8 1.452(3)
C8 C9 1.539(3)
C5 C6 1.522(3)
C5 C7 1.529(3)
C11 C9 1.537(3)
C14 C15 1.521(3)
C14 C16 1.524(3)
C10 C9 1.544(3)
C9 C12 1.521(4)
C2 C3 1.522(4)
C2 C4 1.523(4)
C17 C18 1.525(3)
C17 C19 1.530(3)
